data_1562362
loop_
_publ_author_name
'Corbin, Daniel A.'
'Puffer, Katherine O.'
'Chism, Katherine A.'
'Cole, Justin P.'
'Theriot, Jordan C.'
'McCarthy, Blaine G.'
'Buss, Bonnie L.'
'Lim, Chern-Hooi'
'Lincoln, Sarah R.'
'Newell, Brian S.'
'Miyake, Garret M.'

_publ_section_title
;
 Radical Addition to N,N-Diaryl Dihydrophenazine Photoredox Catalysts and
 Implications in Photoinduced Organocatalyzed Atom Transfer Radical
 Polymerization
;
_journal_issue 10
_journal_name_full Macromolecules
_journal_page_first 4507
_journal_page_last 4516
_journal_paper_doi 10.1021/acs.macromol.1c00501
_journal_volume 54
_journal_year 2021
_chemical_formula_moiety 'C66 H56 F6 N2 O8'
_chemical_formula_sum 'C66 H56 F6 N2 O8'
_chemical_formula_weight 1119.12
_chemical_name_common JC-1-93
_space_group_crystal_system triclinic
_space_group_IT_number 2
_space_group_name_Hall '-P 1'
_space_group_name_H-M_alt 'P -1'
_atom_sites_solution_hydrogens geom
_audit_creation_date 2021-03-03
_audit_creation_method
;
Olex2 1.3
(compiled 2020.11.12 svn.r5f609507 for OlexSys, GUI svn.r6272)
;
_cell_angle_alpha 114.080(4)
_cell_angle_beta 93.910(4)
_cell_angle_gamma 102.462(4)
_cell_formula_units_Z 1
_cell_length_a 6.5181(6)
_cell_length_b 14.7409(12)
_cell_length_c 16.2314(13)
_cell_measurement_reflns_used 5490
_cell_measurement_temperature 104.(2)
_cell_measurement_theta_max 25.1532
_cell_measurement_theta_min 2.5138
_cell_volume 1368.8(2)
_computing_cell_refinement 'SAINT V8.40A (Bruker Nano, Inc., 2019)'
_computing_data_collection 'Bruker Instrument Service V6.2.6 (Bruker AXS Inc., 2017)'
_computing_data_reduction 'SAINT V8.40A (Bruker Nano, Inc., 2019)'
_computing_molecular_graphics 'Olex2 1.3 (Dolomanov et al., 2009)'
_computing_publication_material 'Olex2 1.3 (Dolomanov et al., 2009)'
_computing_structure_refinement 'SHELXL-2018/3 (Sheldrick, 2018)'
_computing_structure_solution 'SHELXT 2014/5 (Sheldrick, 2014)'
_diffrn_ambient_temperature 104.(2)
_diffrn_detector_area_resol_mean 10.4167
_diffrn_measured_fraction_theta_full 0.999
_diffrn_measured_fraction_theta_max 0.999
_diffrn_measurement_device_type 'Bruker D8 QUEST'
_diffrn_measurement_method '\f and \w scans'
_diffrn_radiation_monochromator 'curved graphite'
_diffrn_radiation_type 'Mo K\a'
_diffrn_radiation_wavelength 0.71073
_diffrn_reflns_av_R_equivalents 0.1100
_diffrn_reflns_av_unetI/netI 0.0563
_diffrn_reflns_limit_h_max 7
_diffrn_reflns_limit_h_min -7
_diffrn_reflns_limit_k_max 17
_diffrn_reflns_limit_k_min -17
_diffrn_reflns_limit_l_max 19
_diffrn_reflns_limit_l_min -19
_diffrn_reflns_number 51869
_diffrn_reflns_theta_full 25.03
_diffrn_reflns_theta_max 25.03
_diffrn_reflns_theta_min 2.51
_diffrn_source 'sealed tube'
_diffrn_source_type 'Siemans KFF Mo2K-90'
_exptl_absorpt_coefficient_mu 0.102
_exptl_absorpt_correction_T_max 1.00
_exptl_absorpt_correction_T_min 0.87
_exptl_absorpt_correction_type multi-scan
_exptl_absorpt_process_details
;
SADABS-2016/2 - Bruker AXS area detector scaling and absorption correction
;
_exptl_crystal_colour 'light yellow'
_exptl_crystal_density_diffrn 1.358
_exptl_crystal_density_method 'not measured'
_exptl_crystal_description block
_exptl_crystal_F_000 584
_exptl_crystal_size_max 0.108
_exptl_crystal_size_mid 0.049
_exptl_crystal_size_min 0.026
_refine_diff_density_max 0.406
_refine_diff_density_min -0.231
_refine_ls_extinction_method none
_refine_ls_goodness_of_fit_ref 1.014
_refine_ls_hydrogen_treatment constr
_refine_ls_matrix_type full
_refine_ls_number_parameters 372
_refine_ls_number_reflns 4844
_refine_ls_number_restraints 0
_refine_ls_restrained_S_all 1.014
_refine_ls_R_factor_all 0.1041
_refine_ls_R_factor_gt 0.0568
_refine_ls_shift/su_max 0.000
_refine_ls_shift/su_mean 0.000
_refine_ls_structure_factor_coef Fsqd
_refine_ls_weighting_details 'w=1/[\s^2^(Fo^2^)+(0.0649P)^2^+1.4421P] where P=(Fo^2^+2Fc^2^)/3'
_refine_ls_weighting_scheme calc
_refine_ls_wR_factor_gt 0.1310
_refine_ls_wR_factor_ref 0.1563
_reflns_number_gt 3099
_reflns_number_total 4844
_reflns_threshold_expression 'I > 2\s(I)'
_cod_data_source_file ma1c00501_si_002.cif
_cod_data_source_block gm15
_cod_depositor_comments
;
The following automatic conversions were performed:

data item '_exptl_absorpt_correction_type' value 'Multi-Scan' was
changed to 'multi-scan' in accordance with the
/home/data/users/saulius/crontab/automatic-downloads/rss-feeds/ACS/lib/dictionaries/cif_core.dic
dictionary named 'cif_core.dic' version 2.4.2 last updated on
2011-04-26.

Automatic conversion script
Id: cif_fix_values 7556 2019-12-06 15:28:31Z antanas 

 Adding full bibliography for 1562361--1562362.cif.
;
_cod_database_code 1562362
_olex2_refinement_description
;
1.a Ternary CH refined with riding coordinates:
 C7(H7), C17(H17)
1.b Secondary CH2 refined with riding coordinates:
 C15(H15A,H15B), C25(H25A,H25B)
1.c Aromatic/amide H refined with riding coordinates:
 C3(H3), C4(H4), C9(H9), C10(H10), C11(H11), C12(H12), C13(H13), C19(H19),
 C20(H20), C21(H21), C22(H22), C23(H23), C28(H28), C29(H29), C31(H31), C32(H32)
1.d Idealised Me refined as rotating group:
 C16(H16A,H16B,H16C), C26(H26A,H26B,H26C)
;
_olex2_submission_special_instructions 'No special instructions were received'

loop_
_space_group_symop_operation_xyz
'x, y, z'
'-x, -y, -z'

loop_
_atom_site_type_symbol
_atom_site_label
_atom_site_fract_x
_atom_site_fract_y
_atom_site_fract_z
_atom_site_U_iso_or_equiv
_atom_site_adp_type
_atom_site_calc_flag
_atom_site_refinement_flags_adp
_atom_site_refinement_flags_occupancy
_atom_site_refinement_flags_posn
_atom_site_occupancy
_atom_site_disorder_assembly
_atom_site_disorder_group
F F1 0.9865(3) 0.96109(17) 0.62735(19) 0.0710(8) Uani d . . . 1 . .
F F2 0.7720(4) 0.98556(16) 0.54056(14) 0.0602(7) Uani d . . . 1 . .
F F3 0.7644(4) 1.04559(15) 0.68296(15) 0.0656(7) Uani d . . . 1 . .
O O1 0.0897(4) 0.51004(18) 0.14790(14) 0.0361(6) Uani d . . . 1 . .
O O2 0.3150(3) 0.43248(16) 0.06490(13) 0.0298(5) Uani d . . . 1 . .
O O3 -0.3411(3) 0.29627(17) 0.14385(14) 0.0358(6) Uani d . . . 1 . .
O O4 -0.1792(3) 0.25296(16) 0.02140(14) 0.0334(5) Uani d . . . 1 . .
N N1 0.1700(4) 0.58857(19) 0.53081(15) 0.0310(7) Uani d . . . 1 . .
C C1 0.1371(5) 0.5129(2) 0.43983(18) 0.0238(7) Uani d . . . 1 . .
C C2 -0.0299(5) 0.4232(2) 0.40998(18) 0.0230(6) Uani d . . . 1 . .
C C3 0.2660(4) 0.5255(2) 0.37923(18) 0.0218(6) Uani d . . . 1 . .
H H3 0.380527 0.586201 0.400092 0.026 Uiso calc U . R 1 . .
C C4 -0.0578(4) 0.3488(2) 0.32091(18) 0.0222(6) Uani d . . . 1 . .
H H4 -0.168313 0.286781 0.301016 0.027 Uiso calc U . R 1 . .
C C5 0.2337(4) 0.4521(2) 0.28812(18) 0.0206(6) Uani d . . . 1 . .
C C6 0.0708(4) 0.3619(2) 0.25936(18) 0.0213(6) Uani d . . . 1 . .
C C7 0.3743(4) 0.4736(2) 0.22284(18) 0.0220(6) Uani d . . . 1 . .
H H7 0.445395 0.416685 0.197652 0.026 Uiso calc U . R 1 . .
C C8 0.5472(4) 0.5752(2) 0.26896(18) 0.0232(7) Uani d . . . 1 . .
C C9 0.5009(5) 0.6690(2) 0.2900(2) 0.0274(7) Uani d . . . 1 . .
H H9 0.359556 0.670172 0.272927 0.033 Uiso calc U . R 1 . .
C C10 0.6592(5) 0.7608(2) 0.3357(2) 0.0326(8) Uani d . . . 1 . .
H H10 0.625461 0.824572 0.350204 0.039 Uiso calc U . R 1 . .
C C11 0.8634(5) 0.7601(2) 0.3599(2) 0.0347(8) Uani d . . . 1 . .
H H11 0.971649 0.823035 0.391729 0.042 Uiso calc U . R 1 . .
C C12 0.9112(5) 0.6669(3) 0.3378(2) 0.0327(8) Uani d . . . 1 . .
H H12 1.053753 0.665969 0.35329 0.039 Uiso calc U . R 1 . .
C C13 0.7538(5) 0.5751(2) 0.29345(19) 0.0274(7) Uani d . . . 1 . .
H H13 0.788031 0.51162 0.279739 0.033 Uiso calc U . R 1 . .
C C14 0.2412(5) 0.4751(2) 0.14263(19) 0.0245(7) Uani d . . . 1 . .
C C15 0.2013(5) 0.4320(2) -0.01585(19) 0.0307(7) Uani d . . . 1 . .
H H15A 0.249073 0.500465 -0.015919 0.037 Uiso calc U . R 1 . .
H H15B 0.046021 0.416938 -0.015251 0.037 Uiso calc U . R 1 . .
C C16 0.2464(6) 0.3517(3) -0.0990(2) 0.0376(8) Uani d . . . 1 . .
H H16A 0.171378 0.35073 -0.153888 0.056 Uiso calc U . R 1 . .
H H16B 0.197176 0.284088 -0.098784 0.056 Uiso calc U . R 1 . .
H H16C 0.400281 0.367215 -0.099152 0.056 Uiso calc U . R 1 . .
C C17 0.0198(5) 0.2788(2) 0.16029(19) 0.0241(7) Uani d . . . 1 . .
H H17 0.138128 0.295704 0.128512 0.029 Uiso calc U . R 1 . .
C C18 0.0013(5) 0.1702(2) 0.1516(2) 0.0295(7) Uani d . . . 1 . .
C C19 0.1716(5) 0.1283(3) 0.1300(2) 0.0396(8) Uani d . . . 1 . .
H H19 0.298855 0.168456 0.123432 0.048 Uiso calc U . R 1 . .
C C20 0.1595(6) 0.0285(3) 0.1179(3) 0.0567(11) Uani d . . . 1 . .
H H20 0.277145 0.000318 0.102332 0.068 Uiso calc U . R 1 . .
C C21 -0.0228(7) -0.0295(3) 0.1285(3) 0.0582(11) Uani d . . . 1 . .
H H21 -0.031719 -0.097917 0.12024 0.07 Uiso calc U . R 1 . .
C C22 -0.1919(6) 0.0114(3) 0.1509(3) 0.0500(10) Uani d . . . 1 . .
H H22 -0.316374 -0.028361 0.159878 0.06 Uiso calc U . R 1 . .
C C23 -0.1837(5) 0.1108(2) 0.1608(2) 0.0356(8) Uani d . . . 1 . .
H H23 -0.304044 0.137466 0.173775 0.043 Uiso calc U . R 1 . .
C C24 -0.1869(5) 0.2794(2) 0.11024(19) 0.0279(7) Uani d . . . 1 . .
C C25 -0.3754(5) 0.2450(3) -0.0330(2) 0.0369(8) Uani d . . . 1 . .
H H25A -0.411539 0.311888 -0.008632 0.044 Uiso calc U . R 1 . .
H H25B -0.494861 0.192231 -0.030557 0.044 Uiso calc U . R 1 . .
C C26 -0.3399(6) 0.2152(3) -0.1292(2) 0.0445(9) Uani d . . . 1 . .
H H26A -0.295137 0.151243 -0.15123 0.067 Uiso calc U . R 1 . .
H H26B -0.228385 0.270241 -0.131427 0.067 Uiso calc U . R 1 . .
H H26C -0.472679 0.204677 -0.168117 0.067 Uiso calc U . R 1 . .
C C27 0.3256(5) 0.6851(2) 0.55744(18) 0.0244(7) Uani d . . . 1 . .
C C28 0.2638(5) 0.7645(2) 0.5470(2) 0.0297(7) Uani d . . . 1 . .
H H28 0.118019 0.756248 0.526547 0.036 Uiso calc U . R 1 . .
C C29 0.4139(5) 0.8556(2) 0.5663(2) 0.0313(7) Uani d . . . 1 . .
H H29 0.372359 0.910122 0.558772 0.038 Uiso calc U . R 1 . .
C C30 0.6262(5) 0.8668(2) 0.5968(2) 0.0277(7) Uani d . . . 1 . .
C C31 0.6855(5) 0.7892(2) 0.6107(2) 0.0312(7) Uani d . . . 1 . .
H H31 0.829919 0.79819 0.633825 0.037 Uiso calc U . R 1 . .
C C32 0.5340(5) 0.6980(2) 0.5907(2) 0.0285(7) Uani d . . . 1 . .
H H32 0.574566 0.644311 0.600062 0.034 Uiso calc U . R 1 . .
C C33 0.7863(5) 0.9641(2) 0.6128(2) 0.0367(8) Uani d . . . 1 . .

loop_
_atom_site_aniso_label
_atom_site_aniso_U_11
_atom_site_aniso_U_22
_atom_site_aniso_U_33
_atom_site_aniso_U_12
_atom_site_aniso_U_13
_atom_site_aniso_U_23
F1 0.0353(13) 0.0511(14) 0.114(2) -0.0135(10) 0.0062(13) 0.0364(14)
F2 0.0826(17) 0.0386(12) 0.0452(13) -0.0196(11) 0.0112(11) 0.0222(10)
F3 0.0871(17) 0.0245(11) 0.0529(14) -0.0129(11) 0.0311(12) -0.0035(10)
O1 0.0369(13) 0.0510(15) 0.0276(12) 0.0196(11) 0.0093(10) 0.0197(11)
O2 0.0354(12) 0.0369(12) 0.0188(11) 0.0095(10) 0.0080(9) 0.0134(9)
O3 0.0362(13) 0.0400(14) 0.0287(12) 0.0116(11) 0.0063(10) 0.0116(10)
O4 0.0385(13) 0.0362(13) 0.0223(11) 0.0091(10) 0.0043(9) 0.0101(10)
N1 0.0373(15) 0.0248(14) 0.0152(12) -0.0126(11) 0.0095(11) 0.0031(11)
C1 0.0280(16) 0.0229(16) 0.0169(14) 0.0008(13) 0.0050(12) 0.0079(12)
C2 0.0268(16) 0.0248(16) 0.0166(14) 0.0002(13) 0.0050(12) 0.0115(12)
C3 0.0236(15) 0.0200(15) 0.0193(15) -0.0008(12) 0.0035(12) 0.0093(12)
C4 0.0236(15) 0.0196(15) 0.0186(14) -0.0017(12) 0.0023(11) 0.0077(12)
C5 0.0215(15) 0.0238(15) 0.0197(14) 0.0050(12) 0.0051(11) 0.0129(12)
C6 0.0244(15) 0.0201(15) 0.0183(14) 0.0035(12) 0.0038(12) 0.0084(12)
C7 0.0251(15) 0.0221(15) 0.0175(14) 0.0032(12) 0.0073(11) 0.0081(12)
C8 0.0255(16) 0.0291(16) 0.0163(14) 0.0034(13) 0.0082(12) 0.0122(12)
C9 0.0296(17) 0.0290(17) 0.0251(16) 0.0037(13) 0.0090(13) 0.0147(14)
C10 0.044(2) 0.0269(17) 0.0296(17) 0.0072(15) 0.0122(15) 0.0145(14)
C11 0.039(2) 0.0286(18) 0.0271(17) -0.0063(15) 0.0037(14) 0.0104(14)
C12 0.0259(17) 0.0401(19) 0.0286(17) 0.0006(14) 0.0010(13) 0.0161(15)
C13 0.0320(18) 0.0272(16) 0.0246(16) 0.0061(13) 0.0059(13) 0.0134(13)
C14 0.0263(17) 0.0239(16) 0.0215(16) 0.0011(13) 0.0081(12) 0.0100(13)
C15 0.0389(19) 0.0352(18) 0.0210(16) 0.0109(15) 0.0044(13) 0.0146(14)
C16 0.044(2) 0.043(2) 0.0242(17) 0.0112(16) 0.0050(14) 0.0139(15)
C17 0.0277(16) 0.0213(15) 0.0197(15) 0.0024(12) 0.0085(12) 0.0068(12)
C18 0.0360(18) 0.0204(16) 0.0230(16) 0.0010(14) -0.0009(13) 0.0048(13)
C19 0.0316(19) 0.0299(18) 0.053(2) 0.0059(15) 0.0016(16) 0.0163(17)
C20 0.043(2) 0.041(2) 0.083(3) 0.0160(19) 0.002(2) 0.023(2)
C21 0.053(3) 0.034(2) 0.087(3) 0.0103(19) 0.000(2) 0.029(2)
C22 0.052(2) 0.034(2) 0.057(2) -0.0023(18) 0.0027(19) 0.0207(18)
C23 0.0402(19) 0.0277(18) 0.0339(18) 0.0019(15) 0.0070(15) 0.0120(15)
C24 0.0365(18) 0.0217(16) 0.0172(15) -0.0008(13) 0.0048(13) 0.0045(12)
C25 0.0361(19) 0.039(2) 0.0313(18) 0.0086(15) -0.0050(14) 0.0134(15)
C26 0.052(2) 0.047(2) 0.0306(19) 0.0118(18) 0.0012(16) 0.0155(17)
C27 0.0321(17) 0.0207(15) 0.0107(13) -0.0056(13) 0.0068(12) 0.0031(12)
C28 0.0241(16) 0.0366(18) 0.0222(16) -0.0007(14) 0.0031(12) 0.0113(14)
C29 0.0384(19) 0.0270(17) 0.0317(17) 0.0060(14) 0.0088(14) 0.0168(14)
C30 0.0294(17) 0.0236(16) 0.0220(15) -0.0038(13) 0.0070(13) 0.0071(13)
C31 0.0267(17) 0.0291(17) 0.0311(17) -0.0007(14) 0.0016(13) 0.0112(14)
C32 0.0348(18) 0.0220(16) 0.0265(16) 0.0011(13) 0.0044(13) 0.0117(13)
C33 0.040(2) 0.0269(18) 0.0339(19) -0.0047(15) 0.0081(15) 0.0110(15)

loop_
_atom_type_symbol
_atom_type_description
_atom_type_scat_dispersion_real
_atom_type_scat_dispersion_imag
_atom_type_scat_source
C C 0.0033 0.0016 'International Tables Vol C Tables 4.2.6.8 and 6.1.1.4'
H H 0.0000 0.0000 'International Tables Vol C Tables 4.2.6.8 and 6.1.1.4'
F F 0.0171 0.0103 'International Tables Vol C Tables 4.2.6.8 and 6.1.1.4'
N N 0.0061 0.0033 'International Tables Vol C Tables 4.2.6.8 and 6.1.1.4'
O O 0.0106 0.0060 'International Tables Vol C Tables 4.2.6.8 and 6.1.1.4'

loop_
_geom_angle_atom_site_label_1
_geom_angle_atom_site_label_2
_geom_angle_atom_site_label_3
_geom_angle_site_symmetry_1
_geom_angle_site_symmetry_3
_geom_angle
_geom_angle_publ_flag
C14 O2 C15 . . 115.6(2) ?
C24 O4 C25 . . 114.7(2) ?
C1 N1 C27 . . 118.8(2) ?
C2 N1 C1 2_566 . 120.5(2) ?
C2 N1 C27 2_566 . 120.0(2) ?
C2 C1 N1 . . 119.5(2) ?
C3 C1 N1 . . 121.3(2) ?
C3 C1 C2 . . 119.2(2) ?
C1 C2 N1 . 2_566 120.0(2) ?
C4 C2 N1 . 2_566 121.2(2) ?
C4 C2 C1 . . 118.7(3) ?
C1 C3 H3 . . 118.9 ?
C1 C3 C5 . . 122.3(3) ?
C5 C3 H3 . . 118.9 ?
C2 C4 H4 . . 118.9 ?
C2 C4 C6 . . 122.1(3) ?
C6 C4 H4 . . 118.9 ?
C3 C5 C7 . . 119.7(2) ?
C6 C5 C3 . . 118.3(2) ?
C6 C5 C7 . . 122.0(2) ?
C4 C6 C17 . . 118.7(2) ?
C5 C6 C4 . . 119.3(2) ?
C5 C6 C17 . . 121.9(2) ?
C5 C7 H7 . . 108.1 ?
C8 C7 C5 . . 113.4(2) ?
C8 C7 H7 . . 108.1 ?
C8 C7 C14 . . 107.9(2) ?
C14 C7 C5 . . 111.2(2) ?
C14 C7 H7 . . 108.1 ?
C9 C8 C7 . . 121.5(3) ?
C13 C8 C7 . . 119.7(3) ?
C13 C8 C9 . . 118.8(3) ?
C8 C9 H9 . . 119.7 ?
C10 C9 C8 . . 120.6(3) ?
C10 C9 H9 . . 119.7 ?
C9 C10 H10 . . 119.9 ?
C11 C10 C9 . . 120.3(3) ?
C11 C10 H10 . . 119.9 ?
C10 C11 H11 . . 120.3 ?
C10 C11 C12 . . 119.4(3) ?
C12 C11 H11 . . 120.3 ?
C11 C12 H12 . . 119.7 ?
C13 C12 C11 . . 120.6(3) ?
C13 C12 H12 . . 119.7 ?
C8 C13 C12 . . 120.3(3) ?
C8 C13 H13 . . 119.8 ?
C12 C13 H13 . . 119.8 ?
O1 C14 O2 . . 123.9(3) ?
O1 C14 C7 . . 124.9(3) ?
O2 C14 C7 . . 111.2(2) ?
O2 C15 H15A . . 110.0 ?
O2 C15 H15B . . 110.0 ?
O2 C15 C16 . . 108.6(3) ?
H15A C15 H15B . . 108.4 ?
C16 C15 H15A . . 110.0 ?
C16 C15 H15B . . 110.0 ?
C15 C16 H16A . . 109.5 ?
C15 C16 H16B . . 109.5 ?
C15 C16 H16C . . 109.5 ?
H16A C16 H16B . . 109.5 ?
H16A C16 H16C . . 109.5 ?
H16B C16 H16C . . 109.5 ?
C6 C17 H17 . . 107.8 ?
C18 C17 C6 . . 113.9(2) ?
C18 C17 H17 . . 107.8 ?
C18 C17 C24 . . 108.8(2) ?
C24 C17 C6 . . 110.6(2) ?
C24 C17 H17 . . 107.8 ?
C19 C18 C17 . . 118.8(3) ?
C19 C18 C23 . . 119.0(3) ?
C23 C18 C17 . . 122.1(3) ?
C18 C19 H19 . . 119.5 ?
C18 C19 C20 . . 121.0(3) ?
C20 C19 H19 . . 119.5 ?
C19 C20 H20 . . 120.1 ?
C21 C20 C19 . . 119.8(4) ?
C21 C20 H20 . . 120.1 ?
C20 C21 H21 . . 120.0 ?
C22 C21 C20 . . 119.9(4) ?
C22 C21 H21 . . 120.0 ?
C21 C22 H22 . . 119.6 ?
C21 C22 C23 . . 120.8(4) ?
C23 C22 H22 . . 119.6 ?
C18 C23 C22 . . 119.5(3) ?
C18 C23 H23 . . 120.3 ?
C22 C23 H23 . . 120.3 ?
O3 C24 O4 . . 123.6(3) ?
O3 C24 C17 . . 125.4(3) ?
O4 C24 C17 . . 111.0(3) ?
O4 C25 H25A . . 110.1 ?
O4 C25 H25B . . 110.1 ?
O4 C25 C26 . . 107.8(3) ?
H25A C25 H25B . . 108.5 ?
C26 C25 H25A . . 110.1 ?
C26 C25 H25B . . 110.1 ?
C25 C26 H26A . . 109.5 ?
C25 C26 H26B . . 109.5 ?
C25 C26 H26C . . 109.5 ?
H26A C26 H26B . . 109.5 ?
H26A C26 H26C . . 109.5 ?
H26B C26 H26C . . 109.5 ?
C28 C27 N1 . . 119.1(3) ?
C32 C27 N1 . . 120.6(3) ?
C32 C27 C28 . . 120.3(3) ?
C27 C28 H28 . . 120.0 ?
C29 C28 C27 . . 120.1(3) ?
C29 C28 H28 . . 120.0 ?
C28 C29 H29 . . 120.4 ?
C28 C29 C30 . . 119.3(3) ?
C30 C29 H29 . . 120.4 ?
C29 C30 C33 . . 118.1(3) ?
C31 C30 C29 . . 120.4(3) ?
C31 C30 C33 . . 121.5(3) ?
C30 C31 H31 . . 120.1 ?
C30 C31 C32 . . 119.8(3) ?
C32 C31 H31 . . 120.1 ?
C27 C32 C31 . . 120.1(3) ?
C27 C32 H32 . . 120.0 ?
C31 C32 H32 . . 120.0 ?
F1 C33 F2 . . 104.7(3) ?
F1 C33 C30 . . 113.6(3) ?
F2 C33 C30 . . 112.1(3) ?
F3 C33 F1 . . 106.8(3) ?
F3 C33 F2 . . 106.0(3) ?
F3 C33 C30 . . 113.0(3) ?

loop_
_geom_bond_atom_site_label_1
_geom_bond_atom_site_label_2
_geom_bond_site_symmetry_2
_geom_bond_distance
_geom_bond_publ_flag
F1 C33 . 1.323(4) ?
F2 C33 . 1.335(4) ?
F3 C33 . 1.320(4) ?
O1 C14 . 1.201(4) ?
O2 C14 . 1.336(3) ?
O2 C15 . 1.458(3) ?
O3 C24 . 1.200(4) ?
O4 C24 . 1.339(3) ?
O4 C25 . 1.458(4) ?
N1 C1 . 1.408(3) ?
N1 C2 2_566 1.405(4) ?
N1 C27 . 1.434(4) ?
C1 C2 . 1.397(4) ?
C1 C3 . 1.379(4) ?
C2 C4 . 1.382(4) ?
C3 H3 . 0.95 ?
C3 C5 . 1.398(4) ?
C4 H4 . 0.95 ?
C4 C6 . 1.393(4) ?
C5 C6 . 1.389(4) ?
C5 C7 . 1.531(4) ?
C6 C17 . 1.530(4) ?
C7 H7 . 1.0 ?
C7 C8 . 1.521(4) ?
C7 C14 . 1.525(4) ?
C8 C9 . 1.388(4) ?
C8 C13 . 1.378(4) ?
C9 H9 . 0.95 ?
C9 C10 . 1.386(4) ?
C10 H10 . 0.95 ?
C10 C11 . 1.366(5) ?
C11 H11 . 0.95 ?
C11 C12 . 1.382(5) ?
C12 H12 . 0.95 ?
C12 C13 . 1.381(4) ?
C13 H13 . 0.95 ?
C15 H15A . 0.99 ?
C15 H15B . 0.99 ?
C15 C16 . 1.487(4) ?
C16 H16A . 0.98 ?
C16 H16B . 0.98 ?
C16 H16C . 0.98 ?
C17 H17 . 1.0 ?
C17 C18 . 1.525(4) ?
C17 C24 . 1.529(4) ?
C18 C19 . 1.381(5) ?
C18 C23 . 1.386(4) ?
C19 H19 . 0.95 ?
C19 C20 . 1.386(5) ?
C20 H20 . 0.95 ?
C20 C21 . 1.372(6) ?
C21 H21 . 0.95 ?
C21 C22 . 1.368(6) ?
C22 H22 . 0.95 ?
C22 C23 . 1.396(5) ?
C23 H23 . 0.95 ?
C25 H25A . 0.99 ?
C25 H25B . 0.99 ?
C25 C26 . 1.489(5) ?
C26 H26A . 0.98 ?
C26 H26B . 0.98 ?
C26 H26C . 0.98 ?
C27 C28 . 1.384(4) ?
C27 C32 . 1.370(4) ?
C28 H28 . 0.95 ?
C28 C29 . 1.382(4) ?
C29 H29 . 0.95 ?
C29 C30 . 1.389(4) ?
C30 C31 . 1.377(4) ?
C30 C33 . 1.492(4) ?
C31 H31 . 0.95 ?
C31 C32 . 1.383(4) ?
C32 H32 . 0.95 ?

loop_
_geom_hbond_atom_site_label_D
_geom_hbond_atom_site_label_H
_geom_hbond_atom_site_label_A
_geom_hbond_site_symmetry_A
_geom_hbond_distance_DH
_geom_hbond_distance_HA
_geom_hbond_distance_DA
_geom_hbond_angle_DHA
_geom_hbond_publ_flag
C7 H7 O3 1_655 1.00 2.41 3.406(4) 172.7 ?
C26 H26A F3 1_444 0.98 2.61 3.288(4) 126.6 ?

loop_
_geom_torsion_atom_site_label_1
_geom_torsion_atom_site_label_2
_geom_torsion_atom_site_label_3
_geom_torsion_atom_site_label_4
_geom_torsion_site_symmetry_1
_geom_torsion_site_symmetry_2
_geom_torsion_site_symmetry_3
_geom_torsion_site_symmetry_4
_geom_torsion
_geom_torsion_publ_flag
N1 C1 C2 N1 . . . 2_566 3.2(5) ?
N1 C1 C2 C4 . . . . -178.9(3) ?
N1 C1 C3 C5 . . . . -178.8(3) ?
N1 C2 C4 C6 2_566 . . . 175.8(3) ?
N1 C27 C28 C29 . . . . -175.6(3) ?
N1 C27 C32 C31 . . . . 175.9(3) ?
C1 N1 C27 C28 . . . . 88.9(3) ?
C1 N1 C27 C32 . . . . -89.5(3) ?
C1 C2 C4 C6 . . . . -2.0(5) ?
C1 C3 C5 C6 . . . . -2.4(4) ?
C1 C3 C5 C7 . . . . 176.5(3) ?
C2 N1 C1 C2 2_566 . . . -3.2(5) ?
C2 N1 C1 C3 2_566 . . . 176.5(3) ?
C2 N1 C27 C28 2_566 . . . -80.8(3) ?
C2 N1 C27 C32 2_566 . . . 100.8(3) ?
C2 C1 C3 C5 . . . . 0.9(4) ?
C2 C4 C6 C5 . . . . 0.5(4) ?
C2 C4 C6 C17 . . . . -176.1(3) ?
C3 C1 C2 N1 . . . 2_566 -176.5(3) ?
C3 C1 C2 C4 . . . . 1.4(4) ?
C3 C5 C6 C4 . . . . 1.8(4) ?
C3 C5 C6 C17 . . . . 178.2(3) ?
C3 C5 C7 C8 . . . . 2.9(4) ?
C3 C5 C7 C14 . . . . -118.8(3) ?
C4 C6 C17 C18 . . . . -52.9(4) ?
C4 C6 C17 C24 . . . . 70.0(3) ?
C5 C6 C17 C18 . . . . 130.6(3) ?
C5 C6 C17 C24 . . . . -106.4(3) ?
C5 C7 C8 C9 . . . . -76.6(3) ?
C5 C7 C8 C13 . . . . 101.2(3) ?
C5 C7 C14 O1 . . . . 37.8(4) ?
C5 C7 C14 O2 . . . . -142.3(2) ?
C6 C5 C7 C8 . . . . -178.2(3) ?
C6 C5 C7 C14 . . . . 60.1(3) ?
C6 C17 C18 C19 . . . . -100.9(3) ?
C6 C17 C18 C23 . . . . 81.8(4) ?
C6 C17 C24 O3 . . . . -36.3(4) ?
C6 C17 C24 O4 . . . . 147.0(2) ?
C7 C5 C6 C4 . . . . -177.1(3) ?
C7 C5 C6 C17 . . . . -0.7(4) ?
C7 C8 C9 C10 . . . . 177.1(3) ?
C7 C8 C13 C12 . . . . -178.1(3) ?
C8 C7 C14 O1 . . . . -87.2(3) ?
C8 C7 C14 O2 . . . . 92.7(3) ?
C8 C9 C10 C11 . . . . 0.5(4) ?
C9 C8 C13 C12 . . . . -0.2(4) ?
C9 C10 C11 C12 . . . . 0.5(5) ?
C10 C11 C12 C13 . . . . -1.5(5) ?
C11 C12 C13 C8 . . . . 1.3(5) ?
C13 C8 C9 C10 . . . . -0.7(4) ?
C14 O2 C15 C16 . . . . -159.6(3) ?
C14 C7 C8 C9 . . . . 47.0(3) ?
C14 C7 C8 C13 . . . . -135.2(3) ?
C15 O2 C14 O1 . . . . 1.1(4) ?
C15 O2 C14 C7 . . . . -178.8(2) ?
C17 C18 C19 C20 . . . . -177.5(3) ?
C17 C18 C23 C22 . . . . 179.2(3) ?
C18 C17 C24 O3 . . . . 89.5(3) ?
C18 C17 C24 O4 . . . . -87.2(3) ?
C18 C19 C20 C21 . . . . -0.8(6) ?
C19 C18 C23 C22 . . . . 1.9(5) ?
C19 C20 C21 C22 . . . . 0.0(7) ?
C20 C21 C22 C23 . . . . 1.8(6) ?
C21 C22 C23 C18 . . . . -2.7(6) ?
C23 C18 C19 C20 . . . . -0.2(5) ?
C24 O4 C25 C26 . . . . 180.0(3) ?
C24 C17 C18 C19 . . . . 135.3(3) ?
C24 C17 C18 C23 . . . . -42.0(4) ?
C25 O4 C24 O3 . . . . -0.6(4) ?
C25 O4 C24 C17 . . . . 176.2(2) ?
C27 N1 C1 C2 . . . . -172.8(3) ?
C27 N1 C1 C3 . . . . 6.9(4) ?
C27 C28 C29 C30 . . . . -0.5(4) ?
C28 C27 C32 C31 . . . . -2.5(4) ?
C28 C29 C30 C31 . . . . -2.2(4) ?
C28 C29 C30 C33 . . . . 177.1(3) ?
C29 C30 C31 C32 . . . . 2.5(5) ?
C29 C30 C33 F1 . . . . -169.8(3) ?
C29 C30 C33 F2 . . . . -51.3(4) ?
C29 C30 C33 F3 . . . . 68.4(4) ?
C30 C31 C32 C27 . . . . -0.1(4) ?
C31 C30 C33 F1 . . . . 9.5(4) ?
C31 C30 C33 F2 . . . . 127.9(3) ?
C31 C30 C33 F3 . . . . -112.4(4) ?
C32 C27 C28 C29 . . . . 2.8(4) ?
C33 C30 C31 C32 . . . . -176.7(3) ?
